data_4083610
loop_
_publ_author_name
'Turek, Jan'
'Panov, Illia'
'Semler, Miloslav'
'\<St\<epni\<cka, Petr'
'De Proft, Frank'
'Pad\<elkov\'a, Zde\<nka'
'R\%u\<zi\<cka, Ale\<s'

_publ_section_title
;
 Palladium(II) Complexes of 1,2,4-Triazole-BasedN-Heterocyclic Carbenes:
 Synthesis, Structure, and Catalytic Activity
;
_journal_issue 12
_journal_name_full Organometallics
_journal_page_first 3108
_journal_paper_doi 10.1021/om500342z
_journal_volume 33
_journal_year 2014
_chemical_formula_moiety 'C42 H48 N6 O4 Pd'
_chemical_formula_sum 'C42 H48 N6 O4 Pd'
_chemical_formula_weight 807.26
_chemical_name_systematic
;
 ?
;
_space_group_IT_number 5
_symmetry_cell_setting monoclinic
_symmetry_space_group_name_Hall 'C 2y'
_symmetry_space_group_name_H-M 'C 1 2 1'
_atom_sites_solution_hydrogens geom
_atom_sites_solution_primary direct
_atom_sites_solution_secondary difmap
_audit_creation_method SHELXL-97
_cell_angle_alpha 90
_cell_angle_beta 110.284(5)
_cell_angle_gamma 90
_cell_formula_units_Z 2
_cell_length_a 18.8460(10)
_cell_length_b 10.3850(7)
_cell_length_c 10.6921(10)
_cell_measurement_reflns_used 8515
_cell_measurement_temperature 150(1)
_cell_measurement_theta_max 27.5
_cell_measurement_theta_min 1
_cell_volume 1962.8(3)
_computing_cell_refinement 'COLLECT and DENZO'
_computing_data_collection 'COLLECT (Hooft, 1998) and DENZO (Otwinowski & Minor, 1997)'
_computing_data_reduction 'COLLECT and DENZO'
_computing_molecular_graphics 'PLATON (Spek, 2003)'
_computing_publication_material 'SHELXL-97 (Sheldrick, 2008)'
_computing_structure_refinement 'SHELXL-97 (Sheldrick, 1997)'
_computing_structure_solution 'SIR92 (Altomare et al., 1994)'
_diffrn_ambient_temperature 150(1)
_diffrn_detector_area_resol_mean 9.091
_diffrn_measured_fraction_theta_full 0.980
_diffrn_measured_fraction_theta_max 0.980
_diffrn_measurement_device_type 'Bruker Nonius KappaCCD area detector'
_diffrn_measurement_method '\f and \w scans to fill the Ewald sphere'
_diffrn_radiation_monochromator graphite
_diffrn_radiation_source 'fine-focus sealed tube'
_diffrn_radiation_type MoK\a
_diffrn_radiation_wavelength 0.71073
_diffrn_reflns_av_R_equivalents 0.0327
_diffrn_reflns_av_sigmaI/netI 0.0300
_diffrn_reflns_limit_h_max 23
_diffrn_reflns_limit_h_min -23
_diffrn_reflns_limit_k_max 12
_diffrn_reflns_limit_k_min -12
_diffrn_reflns_limit_l_max 13
_diffrn_reflns_limit_l_min -12
_diffrn_reflns_number 7918
_diffrn_reflns_theta_full 26.37
_diffrn_reflns_theta_max 26.37
_diffrn_reflns_theta_min 4.35
_diffrn_standards_number 0
_exptl_absorpt_coefficient_mu 0.522
_exptl_absorpt_correction_T_max 0.932
_exptl_absorpt_correction_T_min 0.868
_exptl_absorpt_correction_type integration
_exptl_absorpt_process_details
;
Gaussian integration (Coppens, 1970)
;
_exptl_crystal_colour yellow
_exptl_crystal_density_diffrn 1.366
_exptl_crystal_density_method 'not measured'
_exptl_crystal_description plate
_exptl_crystal_F_000 840
_exptl_crystal_size_max 0.49
_exptl_crystal_size_mid 0.40
_exptl_crystal_size_min 0.23
_refine_diff_density_max 0.961
_refine_diff_density_min -0.497
_refine_diff_density_rms 0.128
_refine_ls_abs_structure_details 'Flack H D (1983), Acta Cryst. A39, 876-881'
_refine_ls_abs_structure_Flack 0.00(0)
_refine_ls_extinction_method none
_refine_ls_goodness_of_fit_ref 1.082
_refine_ls_hydrogen_treatment constr
_refine_ls_matrix_type full
_refine_ls_number_parameters 229
_refine_ls_number_reflns 3466
_refine_ls_number_restraints 186
_refine_ls_restrained_S_all 1.065
_refine_ls_R_factor_all 0.0535
_refine_ls_R_factor_gt 0.0524
_refine_ls_shift/su_max 0.000
_refine_ls_shift/su_mean 0.000
_refine_ls_structure_factor_coef Fsqd
_refine_ls_weighting_details 'calc w=1/[\s^2^(Fo^2^)+(0.0973P)^2^+9.2377P] where P=(Fo^2^+2Fc^2^)/3'
_refine_ls_weighting_scheme calc
_refine_ls_wR_factor_gt 0.1422
_refine_ls_wR_factor_ref 0.1464
_reflns_number_gt 3444
_reflns_number_total 3466
_reflns_threshold_expression >2sigma(I)
_cod_data_source_file om500342z_si_002.cif
_cod_data_source_block 4c'
_cod_depositor_comments 'Adding full bibliography for 4083605--4083610.cif.'
_cod_original_sg_symbol_H-M 'C 2'
_cod_database_code 4083610

loop_
_symmetry_equiv_pos_as_xyz
'x, y, z'
'-x, y, -z'
'x+1/2, y+1/2, z'
'-x+1/2, y+1/2, -z'

loop_
_atom_site_label
_atom_site_type_symbol
_atom_site_fract_x
_atom_site_fract_y
_atom_site_fract_z
_atom_site_U_iso_or_equiv
_atom_site_adp_type
_atom_site_occupancy
_atom_site_symmetry_multiplicity
_atom_site_calc_flag
_atom_site_refinement_flags
_atom_site_disorder_assembly
_atom_site_disorder_group
Pd1 Pd 0.0000 0.8730 0.0000 0.01984(17) Uani 1 2 d SD . .
N2 N 0.2375(2) 0.8757(14) 0.2246(4) 0.0384(11) Uani 1 1 d U A .
N3 N 0.1739(3) 0.8324(5) 0.1347(5) 0.0292(11) Uani 1 1 d U . .
C1 C 0.1103(3) 0.8897(16) 0.1158(5) 0.041(2) Uani 1 1 d U A .
N1 N 0.1351(3) 1.0033(5) 0.1991(5) 0.0238(10) Uani 1 1 d U . .
C3 C 0.0884(3) 1.1016(6) 0.2239(6) 0.0279(12) Uani 1 1 d U A .
C2 C 0.2130(3) 0.9924(6) 0.2650(6) 0.0293(12) Uani 1 1 d U A .
C9 C -0.0581(4) 1.3724(14) 0.2952(8) 0.054(2) Uani 1 1 d . A .
H9A H -0.1083 1.3453 0.2424 0.065 Uiso 1 1 d R . .
H9B H -0.0498 1.4585 0.2706 0.065 Uiso 1 1 d R . .
H9C H -0.0526 1.3704 0.3879 0.065 Uiso 1 1 d R . .
C10 C 0.2632(3) 1.0746(6) 0.3677(6) 0.0291(12) Uani 1 1 d U . .
C8 C 0.0711(4) 1.2117(6) 0.1458(7) 0.0332(13) Uani 1 1 d U . .
H8 H 0.0894 1.2222 0.0761 0.040 Uiso 1 1 d R A .
C6 C -0.0034(4) 1.2898(6) 0.2733(7) 0.0329(13) Uani 1 1 d U . .
C7 C 0.0264(4) 1.3056(6) 0.1732(7) 0.0318(13) Uani 1 1 d U A .
H7 H 0.0147 1.3800 0.1217 0.038 Uiso 1 1 d R . .
C5 C 0.0144(4) 1.1798(7) 0.3499(7) 0.0389(15) Uani 1 1 d U A .
H5 H -0.0053 1.1667 0.4174 0.047 Uiso 1 1 d R . .
C4 C 0.0605(4) 1.0866(7) 0.3253(7) 0.0366(14) Uani 1 1 d U . .
H4 H 0.0734 1.0151 0.3810 0.044 Uiso 1 1 d R A .
C11 C 0.2551(4) 1.2112(7) 0.3673(8) 0.0383(15) Uani 1 1 d U A .
H11 H 0.2153 1.2500 0.3002 0.046 Uiso 1 1 d R . .
C12 C 0.3040(4) 1.2823(9) 0.4672(9) 0.0490(18) Uani 1 1 d U . .
H12 H 0.2977 1.3711 0.4684 0.059 Uiso 1 1 d R A .
C15 C 0.3224(4) 1.0184(8) 0.4707(7) 0.0387(15) Uani 1 1 d U A .
H15 H 0.3308 0.9302 0.4713 0.046 Uiso 1 1 d R . .
C16 C 0.1875(4) 0.7095(6) 0.0726(7) 0.0350(14) Uani 1 1 d . A .
C13 C 0.3629(4) 1.2243(8) 0.5701(8) 0.0459(17) Uani 1 1 d U A .
H13 H 0.3986 1.2724 0.6355 0.055 Uiso 1 1 d R . .
C14 C 0.3695(5) 1.0950(9) 0.5684(8) 0.0496(18) Uani 1 1 d U . .
H14 H 0.4062 1.0549 0.6394 0.060 Uiso 1 1 d R A .
C19 C 0.2417(5) 0.6303(8) 0.1836(10) 0.056(2) Uani 1 1 d . . .
H19A H 0.2922 0.6415 0.1830 0.068 Uiso 1 1 d R A .
H19B H 0.2287 0.5406 0.1737 0.068 Uiso 1 1 d R . .
H19C H 0.2391 0.6612 0.2665 0.068 Uiso 1 1 d R . .
C17 C 0.1140(5) 0.6358(8) 0.0147(11) 0.064(3) Uani 1 1 d . . .
H17A H 0.1243 0.5495 -0.0062 0.077 Uiso 1 1 d R A .
H17B H -0.0858 0.6798 0.0712 0.077 Uiso 1 1 d R . .
H17C H 0.4136 1.1334 0.9313 0.077 Uiso 1 1 d R . .
C18 C 0.21961(18) 0.7467(4) -0.0356(3) 0.074(3) Uani 1 1 d . . .
H18A H 0.2551 0.8161 -0.0055 0.089 Uiso 1 1 d R A .
H18B H 0.1768 0.7753 -0.1094 0.089 Uiso 1 1 d R . .
H18C H 0.2434 0.6758 -0.0632 0.089 Uiso 1 1 d R . .
O1A O -0.02147(18) 0.8862(4) 0.1708(3) 0.0475(12) Uani 0.693(12) 1 d PRDU A 1
C20A C -0.06038(18) 0.9902(4) 0.1894(3) 0.0332(14) Uani 0.693(12) 1 d PRDU A 1
O2A O -0.09044(18) 1.0746(4) 0.1100(3) 0.064(3) Uani 0.693(12) 1 d PRDU A 1
C21A C -0.06670(18) 0.9891(4) 0.3296(3) 0.045(2) Uani 0.693(12) 1 d PRD A 1
H21A H -0.0410 0.9149 0.3779 0.068 Uiso 0.693(12) 1 calc PR A 1
H21B H -0.1190 0.9860 0.3213 0.068 Uiso 0.693(12) 1 calc PR A 1
H21C H -0.0440 1.0657 0.3768 0.068 Uiso 0.693(12) 1 calc PR A 1
O1B O -0.02287(18) 0.8751(4) 0.1716(3) 0.0475(12) Uani 0.307(12) 1 d PRDU A 2
C20B C -0.04846(18) 0.9894(4) 0.2025(3) 0.0332(14) Uani 0.307(12) 1 d PRDU A 2
O2B O -0.04920(18) 1.0923(4) 0.1478(3) 0.064(3) Uani 0.307(12) 1 d PRDU A 2
C21B C -0.08062(18) 0.9740(4) 0.3154(3) 0.045(2) Uani 0.307(12) 1 d PRD A 2
H21D H -0.0736 0.8868 0.3472 0.068 Uiso 0.307(12) 1 calc PR A 2
H21E H -0.1336 0.9940 0.2824 0.068 Uiso 0.307(12) 1 calc PR A 2
H21F H -0.0548 1.0314 0.3871 0.068 Uiso 0.307(12) 1 calc PR A 2

loop_
_atom_site_aniso_label
_atom_site_aniso_U_11
_atom_site_aniso_U_22
_atom_site_aniso_U_33
_atom_site_aniso_U_23
_atom_site_aniso_U_13
_atom_site_aniso_U_12
Pd1 0.0153(2) 0.0217(3) 0.0203(2) 0.000 0.00334(16) 0.000
N2 0.0175(18) 0.057(3) 0.035(2) 0.000(5) 0.0019(16) 0.012(5)
N3 0.020(2) 0.031(3) 0.032(2) -0.0077(18) 0.0028(19) -0.0008(17)
C1 0.018(2) 0.088(8) 0.015(2) 0.001(4) 0.0020(17) -0.008(4)
N1 0.017(2) 0.026(2) 0.026(2) -0.009(2) 0.0048(18) -0.0015(18)
C3 0.021(3) 0.035(3) 0.023(3) -0.007(2) 0.002(2) -0.001(2)
C2 0.020(3) 0.035(3) 0.030(3) -0.002(2) 0.005(2) 0.005(2)
C9 0.040(3) 0.058(4) 0.070(5) 0.044(6) 0.027(3) 0.010(6)
C10 0.023(3) 0.036(3) 0.027(3) -0.002(2) 0.007(2) -0.001(2)
C8 0.036(3) 0.033(3) 0.034(3) 0.000(3) 0.016(3) 0.001(3)
C6 0.026(3) 0.031(3) 0.041(3) -0.008(3) 0.011(3) 0.000(2)
C7 0.038(3) 0.021(3) 0.034(3) -0.003(2) 0.010(3) 0.000(2)
C5 0.049(4) 0.036(3) 0.039(3) 0.004(3) 0.024(3) 0.007(3)
C4 0.039(4) 0.032(3) 0.042(4) 0.011(3) 0.018(3) 0.004(3)
C11 0.027(3) 0.034(3) 0.048(4) -0.006(3) 0.005(3) -0.004(3)
C12 0.038(4) 0.050(4) 0.055(4) -0.016(3) 0.011(3) -0.006(3)
C15 0.028(3) 0.044(4) 0.041(4) -0.007(3) 0.008(3) -0.002(3)
C16 0.030(3) 0.030(3) 0.042(4) -0.010(3) 0.009(3) 0.003(3)
C13 0.030(3) 0.058(4) 0.044(4) -0.019(3) 0.005(3) -0.012(3)
C14 0.041(4) 0.068(4) 0.031(3) -0.005(3) 0.002(3) -0.002(4)
C19 0.059(5) 0.035(4) 0.070(6) -0.009(4) 0.015(4) 0.013(4)
C17 0.045(5) 0.043(5) 0.085(7) -0.032(5) -0.002(4) 0.009(4)
C18 0.117(9) 0.058(6) 0.070(6) -0.006(5) 0.061(7) 0.014(6)
O1A 0.034(2) 0.084(4) 0.0252(17) -0.001(4) 0.0123(16) 0.021(4)
C20A 0.037(4) 0.036(3) 0.023(3) -0.004(2) 0.006(3) 0.004(3)
O2A 0.091(9) 0.059(4) 0.051(5) 0.024(4) 0.034(6) 0.046(5)
C21A 0.033(4) 0.073(6) 0.031(4) -0.010(4) 0.012(3) 0.003(4)
O1B 0.034(2) 0.084(4) 0.0252(17) -0.001(4) 0.0123(16) 0.021(4)
C20B 0.037(4) 0.036(3) 0.023(3) -0.004(2) 0.006(3) 0.004(3)
O2B 0.091(9) 0.059(4) 0.051(5) 0.024(4) 0.034(6) 0.046(5)
C21B 0.033(4) 0.073(6) 0.031(4) -0.010(4) 0.012(3) 0.003(4)

loop_
_atom_type_symbol
_atom_type_description
_atom_type_scat_dispersion_real
_atom_type_scat_dispersion_imag
_atom_type_scat_source
C C 0.0033 0.0016 'International Tables Vol C Tables 4.2.6.8 and 6.1.1.4'
H H 0.0000 0.0000 'International Tables Vol C Tables 4.2.6.8 and 6.1.1.4'
O O 0.0106 0.0060 'International Tables Vol C Tables 4.2.6.8 and 6.1.1.4'
N N 0.0061 0.0033 'International Tables Vol C Tables 4.2.6.8 and 6.1.1.4'
Pd Pd -0.9988 1.0072 'International Tables Vol C Tables 4.2.6.8 and 6.1.1.4'

loop_
_exptl_crystal_face_index_h
_exptl_crystal_face_index_k
_exptl_crystal_face_index_l
_exptl_crystal_face_perp_dist
-1 0 -1 0.037
0 0 -1 0.109
-1 0 1 0.120
1 0 1 0.169
1 0 -1 0.209
1 1 0 0.087
-1 -1 0 0.125
0 -1 0 0.153
0 1 0 0.136
0 0 1 0.191

loop_
_geom_angle_atom_site_label_1
_geom_angle_atom_site_label_2
_geom_angle_atom_site_label_3
_geom_angle
_geom_angle_site_symmetry_1
_geom_angle_site_symmetry_3
O1A Pd1 O1A 172.2(2) 2 .
O1A Pd1 O1B 3.3 2 2
O1A Pd1 O1B 175.4(2) . 2
O1A Pd1 O1B 175.4(2) 2 .
O1A Pd1 O1B 3.3 . .
O1B Pd1 O1B 178.7(2) 2 .
O1A Pd1 C1 93.58(17) 2 .
O1A Pd1 C1 85.74(18) . .
O1B Pd1 C1 93.28(17) 2 .
O1B Pd1 C1 86.61(17) . .
O1A Pd1 C1 85.74(18) 2 2
O1A Pd1 C1 93.58(17) . 2
O1B Pd1 C1 86.61(17) 2 2
O1B Pd1 C1 93.28(17) . 2
C1 Pd1 C1 170.2(9) . 2
N3 N2 C2 101.7(5) . .
C1 N3 N2 120.9(8) . .
C1 N3 C16 127.9(7) . .
N2 N3 C16 111.0(6) . .
N3 C1 N1 101.2(5) . .
N3 C1 Pd1 139.3(9) . .
N1 C1 Pd1 119.2(7) . .
C2 N1 C3 124.9(5) . .
C2 N1 C1 107.6(5) . .
C3 N1 C1 127.1(5) . .
C4 C3 C8 119.8(6) . .
C4 C3 N1 119.7(6) . .
C8 C3 N1 120.5(6) . .
N1 C2 N2 108.2(5) . .
N1 C2 C10 129.0(5) . .
N2 C2 C10 122.5(5) . .
C6 C9 H9A 110.4 . .
C6 C9 H9B 108.6 . .
H9A C9 H9B 109.5 . .
C6 C9 H9C 109.4 . .
H9A C9 H9C 109.5 . .
H9B C9 H9C 109.5 . .
C15 C10 C11 118.2(6) . .
C15 C10 C2 119.0(6) . .
C11 C10 C2 122.8(6) . .
C7 C8 C3 119.1(6) . .
C7 C8 H8 120.7 . .
C3 C8 H8 120.2 . .
C5 C6 C7 118.6(6) . .
C5 C6 C9 116.4(6) . .
C7 C6 C9 124.7(6) . .
C6 C7 C8 121.4(6) . .
C6 C7 H7 118.8 . .
C8 C7 H7 119.7 . .
C6 C5 C4 120.4(6) . .
C6 C5 H5 120.2 . .
C4 C5 H5 119.4 . .
C3 C4 C5 120.6(6) . .
C3 C4 H4 120.8 . .
C5 C4 H4 118.5 . .
C12 C11 C10 119.6(7) . .
C12 C11 H11 121.1 . .
C10 C11 H11 119.3 . .
C11 C12 C13 121.3(8) . .
C11 C12 H12 119.6 . .
C13 C12 H12 119.1 . .
C14 C15 C10 119.3(7) . .
C14 C15 H15 120.3 . .
C10 C15 H15 120.4 . .
N3 C16 C19 106.7(6) . .
N3 C16 C17 109.8(6) . .
C19 C16 C17 108.6(7) . .
N3 C16 C18 107.0(5) . .
C19 C16 C18 113.2(6) . .
C17 C16 C18 111.3(6) . .
C14 C13 C12 118.0(7) . .
C14 C13 H13 119.9 . .
C12 C13 H13 121.9 . .
C13 C14 C15 123.4(8) . .
C13 C14 H14 118.8 . .
C15 C14 H14 117.8 . .
C16 C19 H19A 109.2 . .
C16 C19 H19B 111.4 . .
H19A C19 H19B 109.5 . .
C16 C19 H19C 107.8 . .
H19A C19 H19C 109.5 . .
H19B C19 H19C 109.5 . .
C16 C17 H17A 109.7 . .
C16 C18 H18A 110.4 . .
C16 C18 H18B 105.1 . .
H18A C18 H18B 109.5 . .
C16 C18 H18C 112.8 . .
H18A C18 H18C 109.5 . .
H18B C18 H18C 109.5 . .
C20A O1A Pd1 118.49(10) . .
O2A C20A O1A 128.0 . .
O2A C20A C21A 120.6 . .
O1A C20A C21A 111.3 . .
C20A C21A H21A 109.5 . .
C20A C21A H21B 109.5 . .
H21A C21A H21B 109.5 . .
C20A C21A H21C 109.5 . .
H21A C21A H21C 109.5 . .
H21B C21A H21C 109.5 . .
C20B O1B Pd1 115.68(11) . .
O2B C20B O1B 126.4 . .
O2B C20B C21B 121.9 . .
O1B C20B C21B 111.6 . .
C20B C21B H21D 109.5 . .
C20B C21B H21E 109.5 . .
H21D C21B H21E 109.5 . .
C20B C21B H21F 109.5 . .
H21D C21B H21F 109.5 . .
H21E C21B H21F 109.5 . .

loop_
_geom_bond_atom_site_label_1
_geom_bond_atom_site_label_2
_geom_bond_distance
_geom_bond_site_symmetry_2
Pd1 O1A 2.007(3) 2
Pd1 O1A 2.007(3) .
Pd1 O1B 2.025(3) 2
Pd1 O1B 2.025(3) .
Pd1 C1 2.024(5) .
Pd1 C1 2.024(5) 2
N2 N3 1.327(8) .
N2 C2 1.417(14) .
N3 C1 1.291(10) .
N3 C16 1.501(8) .
C1 N1 1.455(15) .
N1 C2 1.395(8) .
N1 C3 1.431(8) .
C3 C4 1.367(9) .
C3 C8 1.387(10) .
C2 C10 1.452(9) .
C9 C6 1.422(12) .
C9 H9A 0.9600 .
C9 H9B 0.9600 .
C9 H9C 0.9600 .
C10 C15 1.395(10) .
C10 C11 1.428(10) .
C8 C7 1.384(9) .
C8 H8 0.9300 .
C6 C5 1.378(10) .
C6 C7 1.380(10) .
C7 H7 0.9299 .
C5 C4 1.385(10) .
C5 H5 0.9300 .
C4 H4 0.9301 .
C11 C12 1.361(10) .
C11 H11 0.9300 .
C12 C13 1.400(12) .
C12 H12 0.9299 .
C15 C14 1.367(11) .
C15 H15 0.9300 .
C16 C19 1.513(11) .
C16 C17 1.515(11) .
C16 C18 1.529(8) .
C13 C14 1.349(13) .
C13 H13 0.9299 .
C14 H14 0.9300 .
C19 H19A 0.9601 .
C19 H19B 0.9600 .
C19 H19C 0.9601 .
C17 H17A 0.9600 .
C18 H18A 0.9601 .
C18 H18B 0.9600 .
C18 H18C 0.9600 .
O1A C20A 1.3584 .
C20A O2A 1.2147 .
C20A C21A 1.5445 .
C21A H21A 0.9600 .
C21A H21B 0.9600 .
C21A H21C 0.9600 .
O1B C20B 1.3641 .
C20B O2B 1.2160 .
C20B C21B 1.5353 .
C21B H21D 0.9600 .
C21B H21E 0.9600 .
C21B H21F 0.9600 .
